data_7049377
loop_
_publ_author_name
'Shen, Lingyi'
'Zhao, Yanxia'
'Luo, Qiong'
'Li, Qian-Shu'
'Liu, Bin'
'Redshaw, Carl'
'Wu, Biao'
'Yang, Xiao-Juan'

_publ_section_title
;
 Cyclotrimerization of alkynes catalyzed by a self-supported cyclic
 tri-nuclear nickel(0) complex with \a-diimine ligands.
;
_journal_issue 14
_journal_name_full 'Dalton transactions (Cambridge, England : 2003)'
_journal_page_first 4643
_journal_page_last 4649
_journal_paper_doi 10.1039/c9dt00819e
_journal_volume 48
_journal_year 2019
_chemical_formula_sum 'C60 H72 N6 Ni3'
_chemical_formula_weight 1053.36
_space_group_crystal_system monoclinic
_space_group_IT_number 14
_space_group_name_Hall '-P 2yn'
_space_group_name_H-M_alt 'P 1 21/n 1'
_symmetry_space_group_name_Hall '-P 2yn'
_symmetry_space_group_name_H-M 'P 1 21/n 1'
_atom_sites_solution_hydrogens geom
_audit_creation_method SHELXL-2014/7
_audit_update_record
;
2018-07-14 deposited with the CCDC.    2019-03-13 downloaded from the CCDC.
;
_cell_angle_alpha 90
_cell_angle_beta 103.793(2)
_cell_angle_gamma 90
_cell_formula_units_Z 4
_cell_length_a 13.1720(18)
_cell_length_b 20.129(3)
_cell_length_c 21.285(3)
_cell_measurement_reflns_used 9903
_cell_measurement_temperature 296(2)
_cell_measurement_theta_max 25.20
_cell_measurement_theta_min 2.21
_cell_volume 5480.7(14)
_computing_cell_refinement 'Bruker SMART'
_computing_data_collection 'Bruker SMART APEX II'
_computing_data_reduction 'Bruker SAINT'
_computing_molecular_graphics SHELXTL
_computing_publication_material SHELXTL
_computing_structure_refinement 'SHELXL-2014/7 (Sheldrick, 2014)'
_computing_structure_solution 'SHELXL-2014/7 (Sheldrick, 2014)'
_diffrn_ambient_temperature 296(2)
_diffrn_measured_fraction_theta_full 0.996
_diffrn_measured_fraction_theta_max 0.996
_diffrn_measurement_device_type 'Bruker APEX-II CCD'
_diffrn_measurement_method '\f and \w scans'
_diffrn_radiation_type MoK\a
_diffrn_radiation_wavelength 0.71073
_diffrn_reflns_av_R_equivalents 0.0577
_diffrn_reflns_av_unetI/netI 0.0625
_diffrn_reflns_Laue_measured_fraction_full 0.996
_diffrn_reflns_Laue_measured_fraction_max 0.996
_diffrn_reflns_limit_h_max 15
_diffrn_reflns_limit_h_min -15
_diffrn_reflns_limit_k_max 24
_diffrn_reflns_limit_k_min -24
_diffrn_reflns_limit_l_max 24
_diffrn_reflns_limit_l_min -25
_diffrn_reflns_number 34680
_diffrn_reflns_point_group_measured_fraction_full 0.996
_diffrn_reflns_point_group_measured_fraction_max 0.996
_diffrn_reflns_theta_full 25.197
_diffrn_reflns_theta_max 25.197
_diffrn_reflns_theta_min 1.660
_diffrn_source 'fine-focus sealed tube'
_exptl_absorpt_coefficient_mu 1.063
_exptl_absorpt_correction_T_max 0.8156
_exptl_absorpt_correction_T_min 0.7410
_exptl_absorpt_correction_type multi-scan
_exptl_crystal_colour black
_exptl_crystal_density_diffrn 1.277
_exptl_crystal_density_meas ?
_exptl_crystal_description block
_exptl_crystal_F_000 2232
_exptl_crystal_size_max 0.300
_exptl_crystal_size_mid 0.200
_exptl_crystal_size_min 0.200
_refine_diff_density_max 0.516
_refine_diff_density_min -0.401
_refine_diff_density_rms 0.094
_refine_ls_extinction_method none
_refine_ls_goodness_of_fit_ref 1.025
_refine_ls_hydrogen_treatment constr
_refine_ls_matrix_type full
_refine_ls_number_parameters 640
_refine_ls_number_reflns 9824
_refine_ls_number_restraints 0
_refine_ls_restrained_S_all 1.025
_refine_ls_R_factor_all 0.0725
_refine_ls_R_factor_gt 0.0419
_refine_ls_shift/su_max 0.008
_refine_ls_shift/su_mean 0.000
_refine_ls_structure_factor_coef Fsqd
_refine_ls_weighting_details 'w=1/[\s^2^(Fo^2^)+(0.0746P)^2^] where P=(Fo^2^+2Fc^2^)/3'
_refine_ls_weighting_scheme calc
_refine_ls_wR_factor_gt 0.1092
_refine_ls_wR_factor_ref 0.1279
_reflns_Friedel_coverage 0.000
_reflns_number_gt 7050
_reflns_number_total 9824
_reflns_threshold_expression 'I > 2\s(I)'
_cod_data_source_file c9dt00819e2.cif
_cod_data_source_block 2
_cod_depositor_comments
;
The following automatic conversions were performed:

'_exptl_absorpt_correction_type' value 'Multi-scan' changed to
'multi-scan' according to
/home/data/users/saulius/crontab/automatic-downloads/rss-feeds/RSC/lib/dictionaries/cif_core.dic
dictionary named 'cif_core.dic' version 2.4.2 from 2011-04-26.

'_exptl_crystal_density_meas' value 'not measured' was changed to '?'
- the value is perceived as not measured.

Automatic conversion script
Id: cif_fix_values 4973 2017-02-22 13:04:09Z antanas 

 Adding full bibliography for 7049375--7049377.cif.
;
_cod_original_cell_volume 5480.9(13)
_cod_database_code 7049377
_shelx_shelxl_version_number 2014/7
_shelx_space_group_comment
;
The symmetry employed for this shelxl refinement is uniquely defined
by the following loop, which should always be used as a source of
symmetry information in preference to the above space-group names.
They are only intended as comments.
;
_shelx_estimated_absorpt_t_min 0.741
_shelx_estimated_absorpt_t_max 0.816

loop_
_space_group_symop_operation_xyz
'x, y, z'
'-x+1/2, y+1/2, -z+1/2'
'-x, -y, -z'
'x-1/2, -y-1/2, z-1/2'

loop_
_atom_site_label
_atom_site_type_symbol
_atom_site_fract_x
_atom_site_fract_y
_atom_site_fract_z
_atom_site_U_iso_or_equiv
_atom_site_adp_type
_atom_site_occupancy
_atom_site_site_symmetry_order
_atom_site_calc_flag
_atom_site_refinement_flags_posn
_atom_site_refinement_flags_adp
Ni1 Ni 0.41343(3) 0.87606(2) 0.19291(2) 0.03303(12) Uani 1 1 d . .
Ni3 Ni 0.53054(3) 0.76245(2) 0.21334(2) 0.03359(12) Uani 1 1 d . .
Ni2 Ni 0.45277(3) 0.81569(2) 0.31046(2) 0.03376(12) Uani 1 1 d . .
C5 C 0.2262(3) 0.83854(17) 0.09447(16) 0.0432(8) Uani 1 1 d . .
C10 C 0.1780(3) 0.89728(19) 0.06594(19) 0.0526(9) Uani 1 1 d . .
C6 C 0.1623(3) 0.7866(2) 0.10478(19) 0.0566(10) Uani 1 1 d . .
H6 H 0.1929 0.7472 0.1229 0.068 Uiso 1 1 calc R U
C8 C 0.0074(3) 0.8493(2) 0.0620(2) 0.0642(12) Uani 1 1 d . .
C9 C 0.0697(3) 0.9000(2) 0.0509(2) 0.0671(12) Uani 1 1 d . .
H9 H 0.0376 0.9387 0.0321 0.080 Uiso 1 1 calc R U
C7 C 0.0558(3) 0.7919(2) 0.0889(2) 0.0667(12) Uani 1 1 d . .
H7 H 0.0154 0.7562 0.0964 0.080 Uiso 1 1 calc R U
C2 C 0.5036(3) 0.78909(16) 0.12095(15) 0.0379(7) Uani 1 1 d . .
C1 C 0.3917(3) 0.79085(16) 0.09300(16) 0.0390(8) Uani 1 1 d . .
C53 C 0.6825(2) 0.79432(16) 0.34131(15) 0.0357(7) Uani 1 1 d . .
C55 C 0.8041(3) 0.88167(19) 0.3871(2) 0.0602(11) Uani 1 1 d . .
H55 H 0.8150 0.9255 0.4008 0.072 Uiso 1 1 calc R U
C54 C 0.7029(3) 0.85890(18) 0.36263(19) 0.0492(9) Uani 1 1 d . .
H54 H 0.6472 0.8879 0.3605 0.059 Uiso 1 1 calc R U
C56 C 0.8891(3) 0.83993(19) 0.3915(2) 0.0519(9) Uani 1 1 d . .
C58 C 0.7676(3) 0.75090(17) 0.34724(18) 0.0439(8) Uani 1 1 d . .
C57 C 0.8682(3) 0.77562(18) 0.37171(19) 0.0493(9) Uani 1 1 d . .
H57 H 0.9243 0.7467 0.3748 0.059 Uiso 1 1 calc R U
C60 C 0.9990(3) 0.8649(2) 0.4175(3) 0.0823(15) Uani 1 1 d . .
H60A H 1.0441 0.8282 0.4339 0.123 Uiso 1 1 calc R U
H60B H 0.9999 0.8962 0.4516 0.123 Uiso 1 1 calc R U
H60C H 1.0231 0.8862 0.3834 0.123 Uiso 1 1 calc R U
C38 C 0.2463(3) 0.76471(17) 0.39089(18) 0.0445(9) Uani 1 1 d . .
C33 C 0.2428(3) 0.77320(17) 0.32491(17) 0.0409(8) Uani 1 1 d . .
C37 C 0.1876(3) 0.71298(19) 0.4081(2) 0.0530(10) Uani 1 1 d . .
H37 H 0.1899 0.7068 0.4517 0.064 Uiso 1 1 calc R U
C35 C 0.1228(3) 0.6803(2) 0.2991(2) 0.0573(10) Uani 1 1 d . .
H35 H 0.0810 0.6532 0.2680 0.069 Uiso 1 1 calc R U
C34 C 0.1813(3) 0.73077(18) 0.2803(2) 0.0506(9) Uani 1 1 d . .
H34 H 0.1792 0.7362 0.2367 0.061 Uiso 1 1 calc R U
C36 C 0.1265(3) 0.67061(19) 0.3637(2) 0.0530(10) Uani 1 1 d . .
N2 N 0.5389(2) 0.84041(13) 0.16694(13) 0.0346(6) Uani 1 1 d . .
N1 N 0.3365(2) 0.83467(13) 0.11547(13) 0.0397(7) Uani 1 1 d . .
C3 C 0.3456(3) 0.74364(19) 0.03835(19) 0.0571(10) Uani 1 1 d . .
H3A H 0.2711 0.7492 0.0260 0.086 Uiso 1 1 calc R U
H3B H 0.3619 0.6987 0.0524 0.086 Uiso 1 1 calc R U
H3C H 0.3746 0.7530 0.0020 0.086 Uiso 1 1 calc R U
C45 C 0.4236(3) 0.63397(16) 0.18732(18) 0.0433(8) Uani 1 1 d . .
C50 C 0.4831(3) 0.59679(18) 0.1534(2) 0.0552(10) Uani 1 1 d . .
C46 C 0.3161(3) 0.62901(18) 0.1696(2) 0.0539(10) Uani 1 1 d . .
H46 H 0.2760 0.6524 0.1927 0.065 Uiso 1 1 calc R U
C22 C 0.3327(2) 0.91993(15) 0.24883(15) 0.0362(7) Uani 1 1 d . .
C21 C 0.2631(3) 0.87347(16) 0.26912(16) 0.0371(7) Uani 1 1 d . .
N3 N 0.3067(2) 0.82340(13) 0.30543(13) 0.0374(6) Uani 1 1 d . .
N4 N 0.44145(19) 0.90899(12) 0.27770(13) 0.0335(6) Uani 1 1 d . .
C24 C 0.1475(3) 0.88591(19) 0.2504(2) 0.0553(10) Uani 1 1 d . .
H24A H 0.1124 0.8530 0.2700 0.083 Uiso 1 1 calc R U
H24B H 0.1232 0.8835 0.2042 0.083 Uiso 1 1 calc R U
H24C H 0.1330 0.9293 0.2649 0.083 Uiso 1 1 calc R U
C23 C 0.2933(3) 0.98965(17) 0.22943(17) 0.0485(9) Uani 1 1 d . .
H23A H 0.2809 1.0125 0.2665 0.073 Uiso 1 1 calc R U
H23B H 0.2294 0.9872 0.1965 0.073 Uiso 1 1 calc R U
H23C H 0.3448 1.0134 0.2131 0.073 Uiso 1 1 calc R U
C13 C 0.6322(3) 0.87639(15) 0.16504(16) 0.0372(8) Uani 1 1 d . .
C14 C 0.7273(3) 0.86310(19) 0.20703(19) 0.0510(9) Uani 1 1 d . .
H14 H 0.7325 0.8274 0.2354 0.061 Uiso 1 1 calc R U
C18 C 0.6276(3) 0.92886(18) 0.12137(18) 0.0495(9) Uani 1 1 d . .
C17 C 0.7177(3) 0.96612(19) 0.1240(2) 0.0580(11) Uani 1 1 d . .
H17 H 0.7143 1.0011 0.0950 0.070 Uiso 1 1 calc R U
C16 C 0.8107(3) 0.9540(2) 0.1670(2) 0.0611(11) Uani 1 1 d . .
C15 C 0.8148(3) 0.9009(2) 0.2083(2) 0.0644(11) Uani 1 1 d . .
H15 H 0.8774 0.8905 0.2374 0.077 Uiso 1 1 calc R U
C20 C 0.9062(4) 0.9970(2) 0.1672(3) 0.0877(16) Uani 1 1 d . .
H20A H 0.9518 0.9971 0.2098 0.132 Uiso 1 1 calc R U
H20B H 0.8841 1.0416 0.1551 0.132 Uiso 1 1 calc R U
H20C H 0.9427 0.9794 0.1369 0.132 Uiso 1 1 calc R U
C11 C 0.2401(4) 0.9536(2) 0.0515(2) 0.0822(14) Uani 1 1 d . .
H11A H 0.1940 0.9875 0.0292 0.123 Uiso 1 1 calc R U
H11B H 0.2848 0.9387 0.0247 0.123 Uiso 1 1 calc R U
H11C H 0.2819 0.9714 0.0911 0.123 Uiso 1 1 calc R U
C12 C -0.1116(3) 0.8551(3) 0.0429(3) 0.104(2) Uani 1 1 d . .
H12A H -0.1317 0.8999 0.0494 0.155 Uiso 1 1 calc R U
H12B H -0.1414 0.8256 0.0691 0.155 Uiso 1 1 calc R U
H12C H -0.1366 0.8433 -0.0018 0.155 Uiso 1 1 calc R U
C4 C 0.5760(3) 0.76217(18) 0.08136(19) 0.0527(10) Uani 1 1 d . .
H4A H 0.5717 0.7897 0.0440 0.079 Uiso 1 1 calc R U
H4B H 0.5557 0.7176 0.0678 0.079 Uiso 1 1 calc R U
H4C H 0.6466 0.7621 0.1072 0.079 Uiso 1 1 calc R U
C49 C 0.4307(4) 0.55733(19) 0.1021(2) 0.0685(12) Uani 1 1 d . .
H49 H 0.4704 0.5325 0.0799 0.082 Uiso 1 1 calc R U
C47 C 0.2671(4) 0.5893(2) 0.1177(2) 0.0680(12) Uani 1 1 d . .
H47 H 0.1945 0.5872 0.1064 0.082 Uiso 1 1 calc R U
C48 C 0.3232(4) 0.5530(2) 0.0825(2) 0.0681(12) Uani 1 1 d . .
C51 C 0.6012(3) 0.5977(2) 0.1718(2) 0.0749(13) Uani 1 1 d . .
H51A H 0.6253 0.6429 0.1753 0.112 Uiso 1 1 calc R U
H51B H 0.6275 0.5752 0.1392 0.112 Uiso 1 1 calc R U
H51C H 0.6258 0.5757 0.2126 0.112 Uiso 1 1 calc R U
C52 C 0.2705(5) 0.5107(3) 0.0252(3) 0.1024(19) Uani 1 1 d . .
H52A H 0.2474 0.4698 0.0404 0.154 Uiso 1 1 calc R U
H52B H 0.3192 0.5014 -0.0008 0.154 Uiso 1 1 calc R U
H52C H 0.2114 0.5342 -0.0003 0.154 Uiso 1 1 calc R U
C19 C 0.5265(3) 0.9442(2) 0.0740(2) 0.0727(13) Uani 1 1 d . .
H19A H 0.5102 0.9092 0.0426 0.109 Uiso 1 1 calc R U
H19B H 0.5330 0.9854 0.0526 0.109 Uiso 1 1 calc R U
H19C H 0.4717 0.9479 0.0965 0.109 Uiso 1 1 calc R U
C25 C 0.5025(2) 0.96720(15) 0.30078(16) 0.0369(7) Uani 1 1 d . .
C26 C 0.5615(3) 0.99881(17) 0.26461(18) 0.0473(9) Uani 1 1 d . .
H26 H 0.5664 0.9805 0.2253 0.057 Uiso 1 1 calc R U
C30 C 0.5005(3) 0.99327(18) 0.36107(18) 0.0480(9) Uani 1 1 d . .
C29 C 0.5531(3) 1.0531(2) 0.3806(2) 0.0594(11) Uani 1 1 d . .
H29 H 0.5503 1.0710 0.4205 0.071 Uiso 1 1 calc R U
C28 C 0.6083(3) 1.08628(19) 0.3434(2) 0.0610(11) Uani 1 1 d . .
C27 C 0.6139(3) 1.05772(19) 0.2855(2) 0.0584(11) Uani 1 1 d . .
H27 H 0.6533 1.0781 0.2601 0.070 Uiso 1 1 calc R U
N6 N 0.58008(19) 0.77414(12) 0.30859(13) 0.0331(6) Uani 1 1 d . .
N5 N 0.4766(2) 0.67929(12) 0.23549(14) 0.0376(6) Uani 1 1 d . .
C41 C 0.4687(2) 0.67772(16) 0.29610(17) 0.0390(8) Uani 1 1 d . .
C42 C 0.5222(3) 0.72966(15) 0.33878(17) 0.0378(8) Uani 1 1 d . .
C44 C 0.4088(3) 0.62493(16) 0.3225(2) 0.0496(9) Uani 1 1 d . .
H44A H 0.3482 0.6444 0.3327 0.074 Uiso 1 1 calc R U
H44B H 0.4526 0.6060 0.3608 0.074 Uiso 1 1 calc R U
H44C H 0.3873 0.5908 0.2906 0.074 Uiso 1 1 calc R U
C43 C 0.5529(3) 0.7176(2) 0.41049(18) 0.0533(10) Uani 1 1 d . .
H43A H 0.6006 0.6808 0.4195 0.080 Uiso 1 1 calc R U
H43B H 0.4917 0.7077 0.4258 0.080 Uiso 1 1 calc R U
H43C H 0.5861 0.7566 0.4319 0.080 Uiso 1 1 calc R U
C39 C 0.3105(4) 0.8102(2) 0.4406(2) 0.0713(13) Uani 1 1 d . .
H39A H 0.3804 0.8124 0.4347 0.107 Uiso 1 1 calc R U
H39B H 0.3120 0.7935 0.4831 0.107 Uiso 1 1 calc R U
H39C H 0.2801 0.8538 0.4359 0.107 Uiso 1 1 calc R U
C31 C 0.4445(4) 0.9581(2) 0.4039(2) 0.0726(13) Uani 1 1 d . .
H31A H 0.3718 0.9545 0.3827 0.109 Uiso 1 1 calc R U
H31B H 0.4520 0.9825 0.4435 0.109 Uiso 1 1 calc R U
H31C H 0.4736 0.9144 0.4133 0.109 Uiso 1 1 calc R U
C32 C 0.6597(4) 1.1523(2) 0.3655(3) 0.0991(19) Uani 1 1 d . .
H32A H 0.6101 1.1811 0.3782 0.149 Uiso 1 1 calc R U
H32B H 0.6834 1.1724 0.3306 0.149 Uiso 1 1 calc R U
H32C H 0.7182 1.1453 0.4016 0.149 Uiso 1 1 calc R U
C40 C 0.0674(4) 0.6153(2) 0.3870(3) 0.0791(14) Uani 1 1 d . .
H40A H 0.1153 0.5808 0.4060 0.119 Uiso 1 1 calc R U
H40B H 0.0161 0.5976 0.3511 0.119 Uiso 1 1 calc R U
H40C H 0.0332 0.6323 0.4187 0.119 Uiso 1 1 calc R U
C59 C 0.7525(3) 0.6806(2) 0.3255(3) 0.0786(15) Uani 1 1 d . .
H59A H 0.8193 0.6599 0.3293 0.118 Uiso 1 1 calc R U
H59B H 0.7137 0.6792 0.2812 0.118 Uiso 1 1 calc R U
H59C H 0.7146 0.6572 0.3520 0.118 Uiso 1 1 calc R U

loop_
_atom_site_aniso_label
_atom_site_aniso_U_11
_atom_site_aniso_U_22
_atom_site_aniso_U_33
_atom_site_aniso_U_23
_atom_site_aniso_U_13
_atom_site_aniso_U_12
Ni1 0.0381(2) 0.0342(2) 0.0254(2) 0.00024(17) 0.00488(18) 0.00463(17)
Ni3 0.0390(2) 0.0322(2) 0.0293(2) 0.00291(17) 0.00782(19) 0.00145(17)
Ni2 0.0340(2) 0.0374(2) 0.0293(2) 0.00458(18) 0.00629(18) 0.00602(17)
C5 0.047(2) 0.052(2) 0.0255(18) -0.0018(16) -0.0024(16) 0.0051(17)
C10 0.052(2) 0.058(2) 0.041(2) -0.0005(19) -0.0017(18) 0.0091(19)
C6 0.051(2) 0.065(2) 0.048(2) -0.002(2) 0.0002(19) -0.004(2)
C8 0.045(2) 0.088(3) 0.054(3) -0.029(2) -0.001(2) 0.004(2)
C9 0.066(3) 0.075(3) 0.050(3) -0.010(2) -0.006(2) 0.023(2)
C7 0.050(2) 0.082(3) 0.066(3) -0.018(3) 0.009(2) -0.015(2)
C2 0.050(2) 0.0392(17) 0.0240(18) -0.0008(14) 0.0083(15) 0.0019(16)
C1 0.049(2) 0.0407(17) 0.0256(18) 0.0005(15) 0.0064(16) -0.0012(16)
C53 0.0376(18) 0.0393(17) 0.0293(18) 0.0018(14) 0.0062(15) 0.0043(14)
C55 0.058(3) 0.051(2) 0.065(3) -0.010(2) 0.003(2) -0.0062(19)
C54 0.040(2) 0.048(2) 0.055(2) -0.0058(18) 0.0028(18) 0.0082(16)
C56 0.042(2) 0.057(2) 0.054(3) 0.0068(19) 0.0041(18) 0.0003(18)
C58 0.043(2) 0.0457(19) 0.042(2) 0.0045(16) 0.0075(17) 0.0119(16)
C57 0.0361(19) 0.059(2) 0.050(2) 0.0092(19) 0.0052(17) 0.0132(17)
C60 0.052(3) 0.077(3) 0.109(4) 0.004(3) 0.003(3) -0.005(2)
C38 0.041(2) 0.052(2) 0.041(2) 0.0064(17) 0.0135(17) 0.0077(16)
C33 0.0361(18) 0.0472(19) 0.040(2) 0.0061(16) 0.0109(16) 0.0071(15)
C37 0.055(2) 0.061(2) 0.049(2) 0.018(2) 0.024(2) 0.014(2)
C35 0.050(2) 0.058(2) 0.061(3) 0.002(2) 0.008(2) -0.0017(19)
C34 0.046(2) 0.059(2) 0.047(2) 0.0010(19) 0.0108(18) 0.0000(18)
C36 0.041(2) 0.053(2) 0.067(3) 0.014(2) 0.019(2) 0.0074(17)
N2 0.0403(15) 0.0365(14) 0.0266(15) 0.0023(12) 0.0073(12) -0.0008(12)
N1 0.0439(16) 0.0463(16) 0.0264(15) 0.0003(13) 0.0032(13) 0.0052(13)
C3 0.067(3) 0.062(2) 0.038(2) -0.0149(19) 0.0058(19) 0.003(2)
C45 0.052(2) 0.0336(17) 0.044(2) 0.0026(16) 0.0123(18) -0.0049(15)
C50 0.063(2) 0.045(2) 0.061(3) -0.0042(19) 0.022(2) -0.0046(19)
C46 0.057(2) 0.049(2) 0.054(3) 0.0024(19) 0.010(2) -0.0074(18)
C22 0.0406(18) 0.0380(17) 0.0283(18) -0.0002(14) 0.0047(15) 0.0059(14)
C21 0.0374(18) 0.0455(18) 0.0272(18) -0.0022(15) 0.0052(14) 0.0110(15)
N3 0.0343(14) 0.0443(15) 0.0330(16) 0.0051(13) 0.0069(12) 0.0042(12)
N4 0.0348(14) 0.0352(14) 0.0290(15) -0.0006(12) 0.0046(12) 0.0040(11)
C24 0.046(2) 0.061(2) 0.058(3) 0.010(2) 0.012(2) 0.0145(18)
C23 0.057(2) 0.0445(19) 0.041(2) 0.0017(17) 0.0064(18) 0.0166(17)
C13 0.046(2) 0.0348(16) 0.0345(19) 0.0030(14) 0.0177(16) 0.0039(15)
C14 0.046(2) 0.060(2) 0.049(2) 0.0136(19) 0.0144(19) -0.0001(18)
C18 0.059(2) 0.051(2) 0.042(2) 0.0098(18) 0.0182(19) 0.0081(18)
C17 0.070(3) 0.047(2) 0.065(3) 0.011(2) 0.032(2) 0.001(2)
C16 0.058(3) 0.066(3) 0.067(3) -0.008(2) 0.030(2) -0.009(2)
C15 0.047(2) 0.083(3) 0.063(3) 0.011(2) 0.010(2) -0.007(2)
C20 0.073(3) 0.081(3) 0.118(5) -0.009(3) 0.040(3) -0.032(3)
C11 0.088(3) 0.066(3) 0.085(4) 0.029(3) 0.007(3) 0.012(3)
C12 0.045(3) 0.144(5) 0.109(5) -0.051(4) -0.007(3) 0.016(3)
C4 0.063(2) 0.054(2) 0.044(2) -0.0048(18) 0.020(2) 0.0093(19)
C49 0.097(4) 0.047(2) 0.068(3) -0.012(2) 0.034(3) -0.015(2)
C47 0.063(3) 0.068(3) 0.067(3) 0.003(2) 0.004(2) -0.025(2)
C48 0.088(3) 0.060(3) 0.057(3) -0.009(2) 0.017(3) -0.028(2)
C51 0.067(3) 0.070(3) 0.094(4) -0.021(3) 0.031(3) 0.003(2)
C52 0.130(5) 0.107(4) 0.072(4) -0.033(3) 0.026(3) -0.054(4)
C19 0.074(3) 0.076(3) 0.065(3) 0.036(2) 0.013(2) 0.010(2)
C25 0.0383(18) 0.0358(16) 0.0338(19) -0.0029(15) 0.0030(15) 0.0083(14)
C26 0.058(2) 0.0429(19) 0.040(2) -0.0059(16) 0.0092(18) 0.0005(17)
C30 0.050(2) 0.054(2) 0.038(2) -0.0094(18) 0.0062(17) 0.0070(18)
C29 0.062(3) 0.062(2) 0.051(3) -0.025(2) 0.008(2) 0.004(2)
C28 0.051(2) 0.052(2) 0.077(3) -0.025(2) 0.009(2) -0.0009(19)
C27 0.057(2) 0.055(2) 0.067(3) -0.007(2) 0.022(2) -0.0095(19)
N6 0.0298(14) 0.0372(14) 0.0321(15) 0.0048(12) 0.0068(12) 0.0035(11)
N5 0.0397(15) 0.0329(13) 0.0385(17) 0.0048(13) 0.0059(13) 0.0020(12)
C41 0.0374(18) 0.0379(17) 0.041(2) 0.0121(16) 0.0089(16) 0.0091(14)
C42 0.0378(18) 0.0376(17) 0.039(2) 0.0097(15) 0.0105(16) 0.0061(14)
C44 0.052(2) 0.0429(19) 0.057(2) 0.0150(18) 0.0175(19) 0.0037(17)
C43 0.055(2) 0.061(2) 0.042(2) 0.0169(19) 0.0083(19) 0.0048(19)
C39 0.095(3) 0.079(3) 0.045(3) -0.006(2) 0.026(2) -0.013(3)
C31 0.101(4) 0.075(3) 0.047(3) -0.014(2) 0.029(3) -0.015(3)
C32 0.098(4) 0.073(3) 0.134(5) -0.055(3) 0.043(4) -0.029(3)
C40 0.066(3) 0.072(3) 0.104(4) 0.025(3) 0.029(3) -0.005(2)
C59 0.050(2) 0.059(3) 0.116(4) -0.023(3) -0.002(3) 0.016(2)

loop_
_atom_type_symbol
_atom_type_description
_atom_type_scat_dispersion_real
_atom_type_scat_dispersion_imag
_atom_type_scat_source
C C 0.0033 0.0016 'International Tables Vol C Tables 4.2.6.8 and 6.1.1.4'
H H 0.0000 0.0000 'International Tables Vol C Tables 4.2.6.8 and 6.1.1.4'
N N 0.0061 0.0033 'International Tables Vol C Tables 4.2.6.8 and 6.1.1.4'
Ni Ni 0.3393 1.1124 'International Tables Vol C Tables 4.2.6.8 and 6.1.1.4'

loop_
_geom_angle_atom_site_label_1
_geom_angle_atom_site_label_2
_geom_angle_atom_site_label_3
_geom_angle
N1 Ni1 C22 117.54(13)
N1 Ni1 N2 84.74(11)
C22 Ni1 N2 157.53(12)
N5 Ni3 C2 119.28(13)
N5 Ni3 N6 84.46(11)
C2 Ni3 N6 156.08(12)
N3 Ni2 C42 118.27(12)
N3 Ni2 N4 85.04(11)
C42 Ni2 N4 156.62(12)
C6 C5 C10 118.1(3)
C6 C5 N1 121.4(3)
C10 C5 N1 120.3(3)
C9 C10 C5 117.8(4)
C9 C10 C11 120.9(4)
C5 C10 C11 121.4(4)
C7 C6 C5 121.7(4)
C9 C8 C7 117.5(4)
C9 C8 C12 121.3(5)
C7 C8 C12 121.2(5)
C8 C9 C10 123.9(4)
C6 C7 C8 121.0(4)
N2 C2 C1 113.4(3)
N2 C2 C4 119.8(3)
C1 C2 C4 119.5(3)
N2 C2 Ni3 64.10(16)
C1 C2 Ni3 109.7(2)
C4 C2 Ni3 117.8(2)
N1 C1 C2 117.8(3)
N1 C1 C3 123.3(3)
C2 C1 C3 118.8(3)
C54 C53 C58 117.9(3)
C54 C53 N6 121.1(3)
C58 C53 N6 120.7(3)
C56 C55 C54 120.9(4)
C53 C54 C55 121.8(3)
C57 C56 C55 116.9(3)
C57 C56 C60 122.2(4)
C55 C56 C60 120.8(4)
C57 C58 C53 118.6(3)
C57 C58 C59 120.1(3)
C53 C58 C59 121.3(3)
C56 C57 C58 123.8(3)
C37 C38 C33 117.7(4)
C37 C38 C39 121.6(3)
C33 C38 C39 120.7(3)
C34 C33 C38 118.9(3)
C34 C33 N3 121.5(3)
C38 C33 N3 119.5(3)
C36 C37 C38 123.5(4)
C36 C35 C34 120.0(4)
C33 C34 C35 121.8(4)
C35 C36 C37 118.1(4)
C35 C36 C40 122.3(4)
C37 C36 C40 119.7(4)
C2 N2 C13 119.2(3)
C2 N2 Ni1 107.2(2)
C13 N2 Ni1 126.7(2)
C1 N1 C5 122.8(3)
C1 N1 Ni1 112.6(2)
C5 N1 Ni1 122.8(2)
C46 C45 C50 118.9(4)
C46 C45 N5 122.5(3)
C50 C45 N5 118.3(3)
C49 C50 C45 118.4(4)
C49 C50 C51 119.9(4)
C45 C50 C51 121.8(4)
C45 C46 C47 120.7(4)
N4 C22 C21 114.3(3)
N4 C22 C23 120.0(3)
C21 C22 C23 118.6(3)
N4 C22 Ni1 64.22(16)
C21 C22 Ni1 111.1(2)
C23 C22 Ni1 116.5(2)
N3 C21 C22 116.9(3)
N3 C21 C24 123.8(3)
C22 C21 C24 119.2(3)
C21 N3 C33 120.3(3)
C21 N3 Ni2 112.8(2)
C33 N3 Ni2 125.3(2)
C22 N4 C25 116.2(2)
C22 N4 Ni2 106.13(19)
C25 N4 Ni2 131.1(2)
C14 C13 C18 117.7(3)
C14 C13 N2 122.4(3)
C18 C13 N2 119.9(3)
C15 C14 C13 122.2(4)
C17 C18 C13 118.6(4)
C17 C18 C19 121.9(3)
C13 C18 C19 119.6(3)
C16 C17 C18 123.4(4)
C17 C16 C15 117.3(4)
C17 C16 C20 120.5(4)
C15 C16 C20 122.2(4)
C14 C15 C16 120.8(4)
C48 C49 C50 123.6(4)
C48 C47 C46 121.9(4)
C47 C48 C49 116.5(4)
C47 C48 C52 122.2(5)
C49 C48 C52 121.3(5)
C26 C25 C30 118.6(3)
C26 C25 N4 122.0(3)
C30 C25 N4 119.3(3)
C25 C26 C27 121.3(3)
C25 C30 C29 118.7(4)
C25 C30 C31 120.5(3)
C29 C30 C31 120.7(3)
C28 C29 C30 122.7(4)
C29 C28 C27 117.5(4)
C29 C28 C32 120.5(4)
C27 C28 C32 121.9(4)
C28 C27 C26 120.9(4)
C53 N6 C42 120.4(3)
C53 N6 Ni3 125.1(2)
C42 N6 Ni3 107.7(2)
C41 N5 C45 123.3(3)
C41 N5 Ni3 112.4(2)
C45 N5 Ni3 121.9(2)
N5 C41 C42 117.1(3)
N5 C41 C44 123.4(3)
C42 C41 C44 119.5(3)
N6 C42 C41 113.7(3)
N6 C42 C43 121.1(3)
C41 C42 C43 119.5(3)
N6 C42 Ni2 64.66(15)
C41 C42 Ni2 108.6(2)
C43 C42 Ni2 116.3(2)

loop_
_geom_bond_atom_site_label_1
_geom_bond_atom_site_label_2
_geom_bond_distance
Ni1 N1 1.908(3)
Ni1 C22 1.983(3)
Ni1 N2 1.996(3)
Ni3 N5 1.920(3)
Ni3 C2 1.987(3)
Ni3 N6 1.990(3)
Ni2 N3 1.908(3)
Ni2 C42 1.984(3)
Ni2 N4 1.997(3)
C5 C6 1.392(5)
C5 C10 1.409(5)
C5 N1 1.416(4)
C10 C9 1.387(6)
C10 C11 1.473(6)
C6 C7 1.368(5)
C8 C9 1.365(6)
C8 C7 1.377(6)
C8 C12 1.528(6)
C2 N2 1.423(4)
C2 C1 1.452(5)
C2 C4 1.516(5)
C1 N1 1.305(4)
C1 C3 1.513(5)
C53 C54 1.382(5)
C53 C58 1.403(4)
C53 N6 1.422(4)
C55 C56 1.385(5)
C55 C54 1.389(5)
C56 C57 1.369(5)
C56 C60 1.508(5)
C58 C57 1.395(5)
C58 C59 1.488(5)
C38 C37 1.396(5)
C38 C33 1.405(5)
C38 C39 1.499(5)
C33 C34 1.385(5)
C33 N3 1.438(4)
C37 C36 1.380(6)
C35 C36 1.379(6)
C35 C34 1.390(5)
C36 C40 1.508(5)
N2 C13 1.435(4)
C45 C46 1.380(5)
C45 C50 1.402(5)
C45 N5 1.425(4)
C50 C49 1.392(6)
C50 C51 1.511(6)
C46 C47 1.392(6)
C22 N4 1.435(4)
C22 C21 1.446(4)
C22 C23 1.519(4)
C21 N3 1.316(4)
C21 C24 1.500(5)
N4 C25 1.440(4)
C13 C14 1.381(5)
C13 C18 1.399(5)
C14 C15 1.375(5)
C18 C17 1.394(5)
C18 C19 1.498(5)
C17 C16 1.365(6)
C16 C15 1.376(6)
C16 C20 1.525(5)
C49 C48 1.381(6)
C47 C48 1.381(6)
C48 C52 1.513(6)
C25 C26 1.373(5)
C25 C30 1.393(5)
C26 C27 1.391(5)
C30 C29 1.401(5)
C30 C31 1.483(5)
C29 C28 1.370(6)
C28 C27 1.377(6)
C28 C32 1.515(6)
N6 C42 1.425(4)
N5 C41 1.319(4)
C41 C42 1.452(5)
C41 C44 1.510(4)
C42 C43 1.502(5)

loop_
_geom_torsion_atom_site_label_1
_geom_torsion_atom_site_label_2
_geom_torsion_atom_site_label_3
_geom_torsion_atom_site_label_4
_geom_torsion
C6 C5 C10 C9 1.1(5)
N1 C5 C10 C9 -175.1(3)
C6 C5 C10 C11 -177.9(4)
N1 C5 C10 C11 5.9(6)
C10 C5 C6 C7 -1.0(6)
N1 C5 C6 C7 175.1(4)
C7 C8 C9 C10 -1.0(7)
C12 C8 C9 C10 -178.6(4)
C5 C10 C9 C8 0.0(6)
C11 C10 C9 C8 179.0(4)
C5 C6 C7 C8 -0.1(6)
C9 C8 C7 C6 1.1(6)
C12 C8 C7 C6 178.7(4)
N2 C2 C1 N1 -4.6(4)
C4 C2 C1 N1 -154.7(3)
Ni3 C2 C1 N1 64.9(3)
N2 C2 C1 C3 173.6(3)
C4 C2 C1 C3 23.5(5)
Ni3 C2 C1 C3 -116.9(3)
C58 C53 C54 C55 2.3(6)
N6 C53 C54 C55 -171.6(4)
C56 C55 C54 C53 -0.4(6)
C54 C55 C56 C57 -1.2(6)
C54 C55 C56 C60 179.4(4)
C54 C53 C58 C57 -2.6(5)
N6 C53 C58 C57 171.3(3)
C54 C53 C58 C59 180.0(4)
N6 C53 C58 C59 -6.1(5)
C55 C56 C57 C58 0.8(6)
C60 C56 C57 C58 -179.8(4)
C53 C58 C57 C56 1.1(6)
C59 C58 C57 C56 178.6(4)
C37 C38 C33 C34 0.6(5)
C39 C38 C33 C34 -179.0(3)
C37 C38 C33 N3 -176.5(3)
C39 C38 C33 N3 3.9(5)
C33 C38 C37 C36 -0.5(5)
C39 C38 C37 C36 179.1(4)
C38 C33 C34 C35 0.3(5)
N3 C33 C34 C35 177.3(3)
C36 C35 C34 C33 -1.3(6)
C34 C35 C36 C37 1.4(5)
C34 C35 C36 C40 -177.9(3)
C38 C37 C36 C35 -0.5(5)
C38 C37 C36 C40 178.9(3)
C1 C2 N2 C13 -135.8(3)
C4 C2 N2 C13 14.2(4)
Ni3 C2 N2 C13 122.8(3)
C1 C2 N2 Ni1 17.0(3)
C4 C2 N2 Ni1 167.0(3)
Ni3 C2 N2 Ni1 -84.42(13)
C2 C1 N1 C5 -176.4(3)
C3 C1 N1 C5 5.5(5)
C2 C1 N1 Ni1 -11.4(4)
C3 C1 N1 Ni1 170.5(3)
C6 C5 N1 C1 63.4(5)
C10 C5 N1 C1 -120.6(4)
C6 C5 N1 Ni1 -100.1(4)
C10 C5 N1 Ni1 76.0(4)
C46 C45 C50 C49 1.3(5)
N5 C45 C50 C49 -173.9(3)
C46 C45 C50 C51 -177.6(4)
N5 C45 C50 C51 7.2(5)
C50 C45 C46 C47 -1.9(6)
N5 C45 C46 C47 173.1(3)
N4 C22 C21 N3 -6.9(4)
C23 C22 C21 N3 -157.6(3)
Ni1 C22 C21 N3 63.4(3)
N4 C22 C21 C24 170.7(3)
C23 C22 C21 C24 20.1(5)
Ni1 C22 C21 C24 -119.0(3)
C22 C21 N3 C33 -176.8(3)
C24 C21 N3 C33 5.6(5)
C22 C21 N3 Ni2 -10.2(4)
C24 C21 N3 Ni2 172.3(3)
C34 C33 N3 C21 66.3(4)
C38 C33 N3 C21 -116.7(4)
C34 C33 N3 Ni2 -98.5(4)
C38 C33 N3 Ni2 78.4(4)
C21 C22 N4 C25 -135.7(3)
C23 C22 N4 C25 14.5(4)
Ni1 C22 N4 C25 121.6(3)
C21 C22 N4 Ni2 19.0(3)
C23 C22 N4 Ni2 169.3(2)
Ni1 C22 N4 Ni2 -83.73(13)
C2 N2 C13 C14 -101.0(4)
Ni1 N2 C13 C14 112.0(3)
C2 N2 C13 C18 81.8(4)
Ni1 N2 C13 C18 -65.2(4)
C18 C13 C14 C15 2.2(5)
N2 C13 C14 C15 -175.0(3)
C14 C13 C18 C17 -2.2(5)
N2 C13 C18 C17 175.1(3)
C14 C13 C18 C19 178.8(4)
N2 C13 C18 C19 -3.9(5)
C13 C18 C17 C16 0.3(6)
C19 C18 C17 C16 179.3(4)
C18 C17 C16 C15 1.7(6)
C18 C17 C16 C20 -179.9(4)
C13 C14 C15 C16 -0.3(6)
C17 C16 C15 C14 -1.7(6)
C20 C16 C15 C14 179.9(4)
C45 C50 C49 C48 0.4(6)
C51 C50 C49 C48 179.3(4)
C45 C46 C47 C48 0.8(6)
C46 C47 C48 C49 1.0(6)
C46 C47 C48 C52 -178.9(4)
C50 C49 C48 C47 -1.6(7)
C50 C49 C48 C52 178.3(4)
C22 N4 C25 C26 -97.2(4)
Ni2 N4 C25 C26 115.8(3)
C22 N4 C25 C30 81.5(4)
Ni2 N4 C25 C30 -65.5(4)
C30 C25 C26 C27 -3.5(5)
N4 C25 C26 C27 175.2(3)
C26 C25 C30 C29 4.2(5)
N4 C25 C30 C29 -174.6(3)
C26 C25 C30 C31 -175.4(4)
N4 C25 C30 C31 5.9(5)
C25 C30 C29 C28 -1.5(6)
C31 C30 C29 C28 178.1(4)
C30 C29 C28 C27 -2.0(6)
C30 C29 C28 C32 177.3(4)
C29 C28 C27 C26 2.7(6)
C32 C28 C27 C26 -176.5(4)
C25 C26 C27 C28 0.0(6)
C54 C53 N6 C42 -111.0(4)
C58 C53 N6 C42 75.3(4)
C54 C53 N6 Ni3 101.5(3)
C58 C53 N6 Ni3 -72.2(4)
C46 C45 N5 C41 60.6(5)
C50 C45 N5 C41 -124.3(4)
C46 C45 N5 Ni3 -100.3(4)
C50 C45 N5 Ni3 74.7(4)
C45 N5 C41 C42 -176.3(3)
Ni3 N5 C41 C42 -13.8(4)
C45 N5 C41 C44 4.4(5)
Ni3 N5 C41 C44 166.9(2)
C53 N6 C42 C41 -136.2(3)
Ni3 N6 C42 C41 16.3(3)
C53 N6 C42 C43 16.9(4)
Ni3 N6 C42 C43 169.5(3)
C53 N6 C42 Ni2 123.5(3)
Ni3 N6 C42 Ni2 -83.90(13)
N5 C41 C42 N6 -2.4(4)
C44 C41 C42 N6 176.9(3)
N5 C41 C42 C43 -156.0(3)
C44 C41 C42 C43 23.3(4)
N5 C41 C42 Ni2 67.4(3)
C44 C41 C42 Ni2 -113.3(3)
